data_2237403
loop_
_publ_author_name
'Suresh, G.'
'Srinivasan, J.'
'Bakthadoss, M.'
'Aravindhan, S.'

_publ_section_title
;
 3-(2-Methylphenyl)-3a,4-dihydro-3<i>H</i>-chromeno[4,3-<i>c</i>]isoxazole-3a-carbonitrile
;
_journal_coeditor_code SU2544
_journal_issue 2
_journal_name_full 'Acta Crystallographica Section E'
_journal_page_first o181
_journal_paper_doi 10.1107/S1600536812051732
_journal_volume 69
_journal_year 2013
_chemical_formula_iupac 'C18 H14 N2 O2'
_chemical_formula_moiety 'C18 H14 N2 O2'
_chemical_formula_sum 'C18 H14 N2 O2'
_chemical_formula_weight 290.31
_chemical_name_systematic
;
3-(2-Methylphenyl)-3a,4-dihydro-3<i>H</i>-chromeno[4,3-<i>c</i>]isoxazole-3a-
carbonitrile
;
_space_group_IT_number 29
_symmetry_cell_setting orthorhombic
_symmetry_space_group_name_Hall 'P 2c -2ac'
_symmetry_space_group_name_H-M 'P c a 21'
_atom_sites_solution_hydrogens geom
_atom_sites_solution_primary direct
_atom_sites_solution_secondary difmap
_audit_creation_method SHELXL-97
_cell_angle_alpha 90.00
_cell_angle_beta 90.00
_cell_angle_gamma 90.00
_cell_formula_units_Z 4
_cell_length_a 19.326(3)
_cell_length_b 10.7866(17)
_cell_length_c 6.9072(11)
_cell_measurement_reflns_used 1750
_cell_measurement_temperature 298(2)
_cell_measurement_theta_max 27.67
_cell_measurement_theta_min 1.89
_cell_volume 1439.9(4)
_computing_cell_refinement '<i>SAINT</i> (Bruker, 2008)'
_computing_data_collection '<i>APEX2</i> (Bruker, 2008)'
_computing_data_reduction '<i>SAINT</i> (Bruker, 2008)'
_computing_molecular_graphics '<i>ORTEP-3</i> (Farrugia, 2012)'
_computing_publication_material '<i>SHELXL97</i> (Sheldrick, 2008) and <i>PLATON</i> (Spek, 2009)'
_computing_structure_refinement '<i>SHELXL97</i> (Sheldrick, 2008)'
_computing_structure_solution '<i>SHELXS97</i> (Sheldrick, 2008)'
_diffrn_ambient_temperature 298(2)
_diffrn_measured_fraction_theta_full 0.983
_diffrn_measured_fraction_theta_max 0.983
_diffrn_measurement_device_type 'Bruker APEXII CCD area-detector diffractometer'
_diffrn_measurement_method '\w and \f scans'
_diffrn_radiation_monochromator graphite
_diffrn_radiation_source 'fine-focus sealed tube'
_diffrn_radiation_type MoK\a
_diffrn_radiation_wavelength 0.71073
_diffrn_reflns_av_R_equivalents 0.0470
_diffrn_reflns_av_sigmaI/netI 0.0630
_diffrn_reflns_limit_h_max 25
_diffrn_reflns_limit_h_min -24
_diffrn_reflns_limit_k_max 13
_diffrn_reflns_limit_k_min -10
_diffrn_reflns_limit_l_max 6
_diffrn_reflns_limit_l_min -8
_diffrn_reflns_number 4742
_diffrn_reflns_theta_full 25.00
_diffrn_reflns_theta_max 27.67
_diffrn_reflns_theta_min 1.89
_diffrn_standards_decay_% 0
_diffrn_standards_number 0
_exptl_absorpt_coefficient_mu 0.089
_exptl_absorpt_correction_T_max 0.9868
_exptl_absorpt_correction_T_min 0.9696
_exptl_absorpt_correction_type multi-scan
_exptl_absorpt_process_details '(<i>SADABS</i>; Bruker, 2008)'
_exptl_crystal_colour colourless
_exptl_crystal_density_diffrn 1.339
_exptl_crystal_density_method 'not measured'
_exptl_crystal_description orthorhombic
_exptl_crystal_F_000 608
_exptl_crystal_size_max 0.35
_exptl_crystal_size_mid 0.25
_exptl_crystal_size_min 0.15
_refine_diff_density_max 0.213
_refine_diff_density_min -0.169
_refine_ls_abs_structure_details 'none; Friedel pairs merged'
_refine_ls_extinction_method none
_refine_ls_goodness_of_fit_ref 1.094
_refine_ls_hydrogen_treatment constr
_refine_ls_matrix_type full
_refine_ls_number_parameters 200
_refine_ls_number_reflns 1750
_refine_ls_number_restraints 1
_refine_ls_restrained_S_all 1.093
_refine_ls_R_factor_all 0.1047
_refine_ls_R_factor_gt 0.0594
_refine_ls_shift/su_max 0.000
_refine_ls_shift/su_mean 0.000
_refine_ls_structure_factor_coef Fsqd
_refine_ls_weighting_details 'calc w=1/[\s^2^(Fo^2^)+(0.0456P)^2^+0.5663P] where P=(Fo^2^+2Fc^2^)/3'
_refine_ls_weighting_scheme calc
_refine_ls_wR_factor_gt 0.1295
_refine_ls_wR_factor_ref 0.1464
_reflns_number_gt 1100
_reflns_number_total 1750
_reflns_threshold_expression >2sigma(I)
_cod_data_source_file su2544.cif
_cod_data_source_block I
_cod_database_code 2237403
_cod_database_fobs_code 2237403

loop_
_symmetry_equiv_pos_as_xyz
'x, y, z'
'-x, -y, z+1/2'
'x+1/2, -y, z'
'-x+1/2, y, z+1/2'

loop_
_atom_site_type_symbol
_atom_site_label
_atom_site_fract_x
_atom_site_fract_y
_atom_site_fract_z
_atom_site_U_iso_or_equiv
_atom_site_adp_type
_atom_site_calc_flag
_atom_site_refinement_flags
_atom_site_occupancy
_atom_site_symmetry_multiplicity
C C1 0.8559(2) -0.2941(4) 0.6812(9) 0.0493(12) Uani d . 1 1
C C2 0.8529(2) -0.4218(5) 0.6834(12) 0.0659(16) Uani d . 1 1
H H2 0.8639 -0.4667 0.5727 0.079 Uiso calc R 1 1
C C3 0.8336(3) -0.4824(5) 0.8491(13) 0.0725(18) Uani d . 1 1
H H3 0.8311 -0.5685 0.8502 0.087 Uiso calc R 1 1
C C4 0.8177(2) -0.4155(6) 1.0168(11) 0.0717(18) Uani d . 1 1
H H4 0.8053 -0.4572 1.1294 0.086 Uiso calc R 1 1
C C5 0.8204(2) -0.2907(5) 1.0155(9) 0.0597(14) Uani d . 1 1
H H5 0.8093 -0.2470 1.1274 0.072 Uiso calc R 1 1
C C6 0.8397(2) -0.2254(5) 0.8478(8) 0.0494(13) Uani d . 1 1
C C7 0.84595(19) -0.0931(5) 0.8391(7) 0.0421(12) Uani d . 1 1
C C8 0.8522(2) 0.0964(4) 0.6809(8) 0.0457(11) Uani d . 1 1
H H8 0.8093 0.1013 0.6058 0.055 Uiso calc R 1 1
C C9 0.88122(19) -0.0358(4) 0.6634(7) 0.0384(10) Uani d . 1 1
C C10 0.8602(2) -0.1104(5) 0.4876(8) 0.0482(12) Uani d . 1 1
H H10A 0.8109 -0.1007 0.4659 0.058 Uiso calc R 1 1
H H10B 0.8842 -0.0789 0.3746 0.058 Uiso calc R 1 1
C C11 0.8981(2) 0.2017(4) 0.6220(7) 0.0434(12) Uani d . 1 1
C C12 0.9523(2) 0.2369(4) 0.7453(9) 0.0558(14) Uani d . 1 1
H H12 0.9572 0.1988 0.8653 0.067 Uiso calc R 1 1
C C13 0.9984(2) 0.3274(5) 0.6900(11) 0.0674(17) Uani d . 1 1
H H13 1.0337 0.3520 0.7733 0.081 Uiso calc R 1 1
C C14 0.9919(3) 0.3817(5) 0.5095(13) 0.0744(19) Uani d . 1 1
H H14 1.0239 0.4406 0.4686 0.089 Uiso calc R 1 1
C C15 0.9383(3) 0.3483(5) 0.3917(9) 0.0618(14) Uani d . 1 1
H H15 0.9341 0.3865 0.2716 0.074 Uiso calc R 1 1
C C16 0.8901(2) 0.2600(4) 0.4442(8) 0.0474(12) Uani d . 1 1
C C17 0.8323(3) 0.2283(5) 0.3092(9) 0.0668(15) Uani d . 1 1
H H17A 0.7888 0.2425 0.3726 0.100 Uiso calc R 1 1
H H17B 0.8357 0.1426 0.2726 0.100 Uiso calc R 1 1
H H17C 0.8353 0.2793 0.1957 0.100 Uiso calc R 1 1
C C18 0.9575(2) -0.0430(4) 0.6899(7) 0.0412(10) Uani d . 1 1
N N1 0.82063(19) -0.0141(4) 0.9557(7) 0.0556(11) Uani d . 1 1
N N2 1.01564(18) -0.0484(4) 0.7066(7) 0.0570(11) Uani d . 1 1
O O1 0.87563(16) -0.2367(3) 0.5112(6) 0.0556(9) Uani d . 1 1
O O2 0.83494(17) 0.1062(3) 0.8863(5) 0.0582(9) Uani d . 1 1

loop_
_atom_site_aniso_label
_atom_site_aniso_U_11
_atom_site_aniso_U_22
_atom_site_aniso_U_33
_atom_site_aniso_U_12
_atom_site_aniso_U_13
_atom_site_aniso_U_23
C1 0.038(2) 0.057(3) 0.054(3) -0.001(2) 0.006(2) -0.002(3)
C2 0.054(3) 0.056(4) 0.088(5) 0.003(2) 0.001(3) -0.021(4)
C3 0.059(3) 0.048(3) 0.110(6) -0.003(2) -0.006(3) 0.005(4)
C4 0.051(3) 0.083(4) 0.081(5) 0.001(3) 0.006(3) 0.025(5)
C5 0.050(3) 0.075(4) 0.055(4) 0.008(3) 0.008(3) 0.005(3)
C6 0.034(2) 0.069(3) 0.046(3) 0.002(2) 0.003(2) -0.002(3)
C7 0.035(2) 0.058(3) 0.033(3) 0.004(2) 0.0013(19) -0.009(3)
C8 0.043(2) 0.056(3) 0.038(3) 0.003(2) -0.004(2) -0.005(3)
C9 0.042(2) 0.045(2) 0.029(2) 0.0030(18) 0.0034(19) -0.007(2)
C10 0.047(2) 0.062(3) 0.036(3) 0.001(2) 0.004(2) -0.009(3)
C11 0.041(2) 0.042(3) 0.047(3) 0.0072(19) 0.001(2) -0.015(2)
C12 0.054(3) 0.055(3) 0.057(4) 0.010(2) -0.014(2) -0.004(3)
C13 0.050(3) 0.056(3) 0.097(5) -0.001(2) -0.019(3) -0.012(4)
C14 0.055(3) 0.062(4) 0.106(6) -0.001(2) 0.003(3) -0.001(4)
C15 0.065(3) 0.064(3) 0.057(4) 0.008(3) 0.005(3) -0.003(3)
C16 0.051(2) 0.044(3) 0.047(3) 0.009(2) 0.001(2) -0.010(3)
C17 0.087(4) 0.068(4) 0.045(4) -0.005(3) -0.015(3) 0.005(3)
C18 0.044(2) 0.049(3) 0.030(2) 0.0022(19) 0.007(2) -0.004(2)
N1 0.052(2) 0.071(3) 0.043(3) 0.003(2) 0.0102(18) -0.008(2)
N2 0.041(2) 0.072(3) 0.057(3) 0.0055(18) 0.001(2) -0.007(3)
O1 0.068(2) 0.053(2) 0.045(2) 0.0031(17) 0.0091(18) -0.0161(19)
O2 0.070(2) 0.062(2) 0.042(2) 0.0082(16) 0.0097(17) -0.012(2)

loop_
_atom_type_symbol
_atom_type_description
_atom_type_scat_dispersion_real
_atom_type_scat_dispersion_imag
_atom_type_scat_source
C C 0.0033 0.0000 'International Tables Vol C Tables 4.2.6.8 and 6.1.1.4'
H H 0.0000 0.0000 'International Tables Vol C Tables 4.2.6.8 and 6.1.1.4'
N N 0.0061 0.0000 'International Tables Vol C Tables 4.2.6.8 and 6.1.1.4'
O O 0.0106 0.0000 'International Tables Vol C Tables 4.2.6.8 and 6.1.1.4'

loop_
_geom_angle_atom_site_label_1
_geom_angle_atom_site_label_2
_geom_angle_atom_site_label_3
_geom_angle
C2 C1 O1 118.0(5)
C2 C1 C6 120.6(6)
O1 C1 C6 121.5(4)
C3 C2 C1 119.8(6)
C3 C2 H2 120.1
C1 C2 H2 120.1
C2 C3 C4 120.4(5)
C2 C3 H3 119.8
C4 C3 H3 119.8
C5 C4 C3 120.1(6)
C5 C4 H4 119.9
C3 C4 H4 119.9
C4 C5 C6 121.0(6)
C4 C5 H5 119.5
C6 C5 H5 119.5
C1 C6 C5 118.0(5)
C1 C6 C7 118.2(5)
C5 C6 C7 123.7(5)
N1 C7 C6 127.5(4)
N1 C7 C9 113.8(4)
C6 C7 C9 118.4(4)
O2 C8 C11 110.1(4)
O2 C8 C9 103.1(4)
C11 C8 C9 117.8(4)
O2 C8 H8 108.5
C11 C8 H8 108.5
C9 C8 H8 108.5
C18 C9 C10 109.7(3)
C18 C9 C7 108.9(4)
C10 C9 C7 107.6(3)
C18 C9 C8 113.6(3)
C10 C9 C8 117.3(4)
C7 C9 C8 98.7(4)
O1 C10 C9 111.5(4)
O1 C10 H10A 109.3
C9 C10 H10A 109.3
O1 C10 H10B 109.3
C9 C10 H10B 109.3
H10A C10 H10B 108.0
C16 C11 C12 119.8(4)
C16 C11 C8 121.2(4)
C12 C11 C8 118.9(5)
C13 C12 C11 120.5(6)
C13 C12 H12 119.8
C11 C12 H12 119.8
C12 C13 C14 119.5(5)
C12 C13 H13 120.3
C14 C13 H13 120.3
C15 C14 C13 119.6(6)
C15 C14 H14 120.2
C13 C14 H14 120.2
C14 C15 C16 122.5(6)
C14 C15 H15 118.7
C16 C15 H15 118.7
C15 C16 C11 118.0(5)
C15 C16 C17 119.9(5)
C11 C16 C17 122.1(4)
C16 C17 H17A 109.5
C16 C17 H17B 109.5
H17A C17 H17B 109.5
C16 C17 H17C 109.5
H17A C17 H17C 109.5
H17B C17 H17C 109.5
N2 C18 C9 178.8(5)
C7 N1 O2 109.1(4)
C1 O1 C10 118.3(4)
N1 O2 C8 107.9(3)

loop_
_geom_bond_atom_site_label_1
_geom_bond_atom_site_label_2
_geom_bond_distance
C1 C2 1.379(7)
C1 O1 1.381(7)
C1 C6 1.404(7)
C2 C3 1.370(10)
C2 H2 0.9300
C3 C4 1.399(9)
C3 H3 0.9300
C4 C5 1.347(8)
C4 H4 0.9300
C5 C6 1.406(7)
C5 H5 0.9300
C6 C7 1.433(7)
C7 N1 1.271(6)
C7 C9 1.523(6)
C8 O2 1.461(6)
C8 C11 1.497(6)
C8 C9 1.537(6)
C8 H8 0.9800
C9 C18 1.487(5)
C9 C10 1.512(7)
C10 O1 1.405(6)
C10 H10A 0.9700
C10 H10B 0.9700
C11 C16 1.388(7)
C11 C12 1.403(6)
C12 C13 1.376(7)
C12 H12 0.9300
C13 C14 1.383(10)
C13 H13 0.9300
C14 C15 1.365(8)
C14 H14 0.9300
C15 C16 1.381(7)
C15 H15 0.9300
C16 C17 1.495(7)
C17 H17A 0.9600
C17 H17B 0.9600
C17 H17C 0.9600
C18 N2 1.131(5)
N1 O2 1.410(5)

loop_
_geom_torsion_atom_site_label_1
_geom_torsion_atom_site_label_2
_geom_torsion_atom_site_label_3
_geom_torsion_atom_site_label_4
_geom_torsion
O1 C1 C2 C3 179.9(4)
C6 C1 C2 C3 0.4(7)
C1 C2 C3 C4 -0.8(8)
C2 C3 C4 C5 0.9(8)
C3 C4 C5 C6 -0.7(7)
C2 C1 C6 C5 -0.2(6)
O1 C1 C6 C5 -179.7(4)
C2 C1 C6 C7 177.9(4)
O1 C1 C6 C7 -1.5(6)
C4 C5 C6 C1 0.3(7)
C4 C5 C6 C7 -177.7(4)
C1 C6 C7 N1 163.8(4)
C5 C6 C7 N1 -18.2(7)
C1 C6 C7 C9 -10.4(5)
C5 C6 C7 C9 167.6(4)
N1 C7 C9 C18 103.9(4)
C6 C7 C9 C18 -81.1(4)
N1 C7 C9 C10 -137.2(4)
C6 C7 C9 C10 37.8(5)
N1 C7 C9 C8 -14.8(5)
C6 C7 C9 C8 160.2(4)
O2 C8 C9 C18 -91.3(4)
C11 C8 C9 C18 30.2(7)
O2 C8 C9 C10 138.9(4)
C11 C8 C9 C10 -99.6(5)
O2 C8 C9 C7 23.9(4)
C11 C8 C9 C7 145.4(4)
C18 C9 C10 O1 62.9(5)
C7 C9 C10 O1 -55.5(4)
C8 C9 C10 O1 -165.5(4)
O2 C8 C11 C16 -140.8(4)
C9 C8 C11 C16 101.4(5)
O2 C8 C11 C12 42.6(5)
C9 C8 C11 C12 -75.2(6)
C16 C11 C12 C13 -1.1(7)
C8 C11 C12 C13 175.5(5)
C11 C12 C13 C14 -1.5(8)
C12 C13 C14 C15 2.6(8)
C13 C14 C15 C16 -1.0(9)
C14 C15 C16 C11 -1.5(7)
C14 C15 C16 C17 179.5(5)
C12 C11 C16 C15 2.6(6)
C8 C11 C16 C15 -174.0(4)
C12 C11 C16 C17 -178.5(5)
C8 C11 C16 C17 5.0(6)
C6 C7 N1 O2 -175.9(4)
C9 C7 N1 O2 -1.4(5)
C2 C1 O1 C10 162.0(4)
C6 C1 O1 C10 -18.6(6)
C9 C10 O1 C1 48.4(5)
C7 N1 O2 C8 18.6(4)
C11 C8 O2 N1 -153.6(3)
C9 C8 O2 N1 -27.1(4)
